data_4067924
loop_
_publ_author_name
'Bonnington, Kevin J.'
'Zhang, Fenbao'
'Moustafa, Mahmoud M. Abd Rabo'
'Cooper, Benjamin F. T.'
'Jennings, Michael C.'
'Puddephatt, Richard J.'

_publ_section_title
;
 Activation of Anisole by Organoplatinum(II) Complexes: Evidence for
 Rate-Determining C--H Activation
;
_journal_issue 1
_journal_name_full Organometallics
_journal_page_first 306
_journal_paper_doi 10.1021/om200922a
_journal_volume 31
_journal_year 2012
_chemical_formula_moiety 'C10 H8 N2 O2 Pt, 2(C O3 F3 S), 2(O)'
_chemical_formula_sum 'C12 H8 F6 N2 O10 Pt S2'
_chemical_formula_weight 713.41
_chemical_name_systematic
; 
 ? 
;
_space_group_IT_number 2
_symmetry_cell_setting triclinic
_symmetry_space_group_name_Hall '-P 1'
_symmetry_space_group_name_H-M 'P -1'
_atom_sites_solution_hydrogens geom
_atom_sites_solution_primary direct
_atom_sites_solution_secondary difmap
_audit_creation_method SHELXL-97
_cell_angle_alpha 94.007(7)
_cell_angle_beta 106.983(7)
_cell_angle_gamma 100.868(6)
_cell_formula_units_Z 2
_cell_length_a 8.7643(8)
_cell_length_b 10.2250(7)
_cell_length_c 13.1734(12)
_cell_measurement_reflns_used 1304
_cell_measurement_temperature 150(2)
_cell_measurement_theta_max 19.19
_cell_measurement_theta_min 2.52
_cell_volume 1098.95(17)
_computing_cell_refinement 'Bruker SAINT'
_computing_data_collection 'Bruker APEX2'
_computing_data_reduction 'Bruker SAINT'
_computing_molecular_graphics 'Bruker SHELXTL'
_computing_publication_material 'Bruker SHELXTL'
_computing_structure_refinement 'SHELXL-97 (Sheldrick, 2008)'
_computing_structure_solution 'SHELXS-97 (Sheldrick, 2008)'
_diffrn_ambient_temperature 150(2)
_diffrn_measured_fraction_theta_full 0.999
_diffrn_measured_fraction_theta_max 0.999
_diffrn_measurement_device_type 'Bruker APEX-II CCD'
_diffrn_measurement_method '\f and \w scans'
_diffrn_radiation_monochromator graphite
_diffrn_radiation_source 'fine-focus sealed tube'
_diffrn_radiation_type MoK\a
_diffrn_radiation_wavelength 0.71073
_diffrn_reflns_av_R_equivalents 0.1606
_diffrn_reflns_av_sigmaI/netI 0.1217
_diffrn_reflns_limit_h_max 11
_diffrn_reflns_limit_h_min -11
_diffrn_reflns_limit_k_max 13
_diffrn_reflns_limit_k_min -13
_diffrn_reflns_limit_l_max 17
_diffrn_reflns_limit_l_min -17
_diffrn_reflns_number 28551
_diffrn_reflns_theta_full 28.42
_diffrn_reflns_theta_max 28.42
_diffrn_reflns_theta_min 2.05
_exptl_absorpt_coefficient_mu 6.676
_exptl_absorpt_correction_T_max 0.8781
_exptl_absorpt_correction_T_min 0.7313
_exptl_absorpt_correction_type multi-scan
_exptl_absorpt_process_details SADABS
_exptl_crystal_colour colourless
_exptl_crystal_density_diffrn 2.156
_exptl_crystal_density_method 'not measured'
_exptl_crystal_description plate
_exptl_crystal_F_000 676
_exptl_crystal_size_max 0.05
_exptl_crystal_size_mid 0.02
_exptl_crystal_size_min 0.02
_refine_diff_density_max 1.202
_refine_diff_density_min -1.898
_refine_diff_density_rms 0.260
_refine_ls_extinction_method none
_refine_ls_goodness_of_fit_ref 1.025
_refine_ls_hydrogen_treatment constr
_refine_ls_matrix_type full
_refine_ls_number_parameters 298
_refine_ls_number_reflns 5523
_refine_ls_number_restraints 0
_refine_ls_restrained_S_all 1.025
_refine_ls_R_factor_all 0.0770
_refine_ls_R_factor_gt 0.0542
_refine_ls_shift/su_max 0.000
_refine_ls_shift/su_mean 0.000
_refine_ls_structure_factor_coef Fsqd
_refine_ls_weighting_details 'calc w=1/[\s^2^(Fo^2^)+(0.0045P)^2^+0.0000P] where P=(Fo^2^+2Fc^2^)/3'
_refine_ls_weighting_scheme calc
_refine_ls_wR_factor_gt 0.1174
_refine_ls_wR_factor_ref 0.1295
_reflns_number_gt 4282
_reflns_number_total 5523
_reflns_threshold_expression >2sigma(I)
_cod_data_source_file om200922a_si_001.cif
_cod_data_source_block 14
_cod_depositor_comments
;
The following automatic conversions were performed:

'_symmetry_cell_setting' value 'Triclinic' changed to 'triclinic'
according to /home/saulius/struct/CIF-dictionaries/cif_core.dic
dictionary named 'cif_core.dic' version 2.4.1 from 2010-06-29.

Automatic conversion script
Id: cif_fix_values 1715 2011-07-08 13:25:40Z adriana 
;
_cod_original_cell_volume 1098.95(16)
_cod_original_sg_symbol_Hall -P1
_cod_original_sg_symbol_H-M P-1
_cod_database_code 4067924

loop_
_symmetry_equiv_pos_as_xyz
'x, y, z'
'-x, -y, -z'

loop_
_atom_site_label
_atom_site_type_symbol
_atom_site_fract_x
_atom_site_fract_y
_atom_site_fract_z
_atom_site_U_iso_or_equiv
_atom_site_adp_type
_atom_site_occupancy
_atom_site_symmetry_multiplicity
_atom_site_calc_flag
_atom_site_refinement_flags
Pt1 Pt 0.46147(4) 0.31008(3) 0.35061(3) 0.02076(11) Uani 1 1 d .
O1 O 0.4900(7) 0.1332(5) 0.4086(5) 0.0282(14) Uani 1 1 d .
O10 O 0.2566(8) -0.0704(7) -0.3777(6) 0.0407(17) Uani 1 1 d .
N1 N 0.4454(9) 0.4873(6) 0.3028(6) 0.0242(15) Uani 1 1 d .
C1 C 0.3213(11) 0.5085(9) 0.2202(7) 0.0266(18) Uani 1 1 d .
H1A H 0.2348 0.4357 0.1806 0.032 Uiso 1 1 calc R
O9 O 0.3892(9) 0.0426(7) 0.1399(6) 0.0436(18) Uani 1 1 d .
O2 O 0.2660(7) 0.2089(6) 0.2256(5) 0.0267(13) Uani 1 1 d .
N2 N 0.6566(9) 0.4194(6) 0.4617(6) 0.0224(15) Uani 1 1 d .
C2 C 0.3225(13) 0.6378(9) 0.1944(8) 0.033(2) Uani 1 1 d .
H2A H 0.2351 0.6529 0.1371 0.040 Uiso 1 1 calc R
C3 C 0.4445(12) 0.7426(9) 0.2486(8) 0.034(2) Uani 1 1 d .
H3A H 0.4436 0.8303 0.2293 0.040 Uiso 1 1 calc R
C4 C 0.5720(12) 0.7208(8) 0.3333(8) 0.030(2) Uani 1 1 d .
H4A H 0.6596 0.7929 0.3726 0.036 Uiso 1 1 calc R
C5 C 0.5676(10) 0.5907(8) 0.3587(7) 0.0233(17) Uani 1 1 d .
C6 C 0.6907(10) 0.5541(7) 0.4474(7) 0.0199(16) Uani 1 1 d .
C7 C 0.8296(11) 0.6416(9) 0.5155(8) 0.031(2) Uani 1 1 d .
H7A H 0.8541 0.7335 0.5057 0.037 Uiso 1 1 calc R
C8 C 0.9303(11) 0.5929(9) 0.5969(7) 0.0289(19) Uani 1 1 d .
H8A H 1.0258 0.6517 0.6440 0.035 Uiso 1 1 calc R
C9 C 0.8954(11) 0.4601(9) 0.6118(7) 0.0286(19) Uani 1 1 d .
H9A H 0.9650 0.4270 0.6692 0.034 Uiso 1 1 calc R
C10 C 0.7578(10) 0.3762(8) 0.5419(7) 0.0232(17) Uani 1 1 d .
H10A H 0.7344 0.2841 0.5512 0.028 Uiso 1 1 calc R
S1 S 0.2193(3) 0.7489(2) -0.11259(19) 0.0302(5) Uani 1 1 d .
F1 F 0.2634(11) 0.5202(6) -0.0451(6) 0.067(2) Uani 1 1 d .
O5 O 0.2876(9) 0.8232(7) -0.1839(6) 0.0456(18) Uani 1 1 d .
C11 C 0.3139(14) 0.6034(10) -0.1059(9) 0.041(2) Uani 1 1 d .
F2 F 0.4743(9) 0.6396(8) -0.0710(7) 0.075(2) Uani 1 1 d .
O4 O 0.0496(9) 0.6926(8) -0.1556(7) 0.051(2) Uani 1 1 d .
F3 F 0.2723(9) 0.5347(6) -0.2041(5) 0.0552(18) Uani 1 1 d .
O3 O 0.2752(11) 0.8131(7) -0.0039(6) 0.050(2) Uani 1 1 d .
S2 S 0.0719(3) -0.0587(2) 0.33440(19) 0.0261(5) Uani 1 1 d .
F6 F 0.0044(10) -0.0822(7) 0.1271(5) 0.062(2) Uani 1 1 d .
O8 O -0.0052(8) -0.1271(6) 0.4054(5) 0.0369(16) Uani 1 1 d .
C12 C -0.0481(12) -0.1412(9) 0.2014(9) 0.037(2) Uani 1 1 d .
F5 F -0.0395(9) -0.2703(6) 0.1894(6) 0.061(2) Uani 1 1 d .
O7 O 0.0578(8) 0.0796(6) 0.3305(6) 0.0307(15) Uani 1 1 d .
F4 F -0.2035(8) -0.1362(7) 0.1816(6) 0.0561(18) Uani 1 1 d .
O6 O 0.2348(8) -0.0790(6) 0.3444(6) 0.0333(15) Uani 1 1 d .

loop_
_atom_site_aniso_label
_atom_site_aniso_U_11
_atom_site_aniso_U_22
_atom_site_aniso_U_33
_atom_site_aniso_U_23
_atom_site_aniso_U_13
_atom_site_aniso_U_12
Pt1 0.02114(17) 0.01753(15) 0.02478(18) 0.00204(11) 0.00978(12) 0.00314(11)
O1 0.030(3) 0.020(3) 0.035(4) 0.006(3) 0.009(3) 0.006(2)
O10 0.028(4) 0.050(4) 0.053(5) 0.014(4) 0.022(3) 0.015(3)
N1 0.035(4) 0.019(3) 0.024(4) 0.004(3) 0.015(3) 0.008(3)
C1 0.033(5) 0.029(4) 0.022(5) 0.008(3) 0.014(4) 0.008(4)
O9 0.044(4) 0.038(4) 0.048(5) -0.011(3) 0.022(4) 0.001(3)
O2 0.025(3) 0.026(3) 0.027(3) -0.002(2) 0.004(3) 0.008(2)
N2 0.023(4) 0.022(3) 0.025(4) 0.003(3) 0.012(3) 0.003(3)
C2 0.049(6) 0.040(5) 0.022(5) 0.010(4) 0.019(4) 0.021(5)
C3 0.043(6) 0.031(5) 0.032(5) 0.007(4) 0.019(5) 0.010(4)
C4 0.033(5) 0.020(4) 0.042(6) 0.002(4) 0.021(4) 0.005(4)
C5 0.025(4) 0.028(4) 0.020(4) -0.001(3) 0.011(3) 0.009(3)
C6 0.023(4) 0.021(4) 0.020(4) -0.001(3) 0.014(3) 0.005(3)
C7 0.031(5) 0.026(4) 0.035(5) 0.005(4) 0.015(4) -0.004(4)
C8 0.022(4) 0.037(5) 0.024(5) 0.001(4) 0.007(4) -0.002(4)
C9 0.025(4) 0.037(5) 0.028(5) 0.010(4) 0.010(4) 0.009(4)
C10 0.027(4) 0.026(4) 0.021(4) 0.009(3) 0.012(4) 0.006(3)
S1 0.0301(12) 0.0341(11) 0.0238(12) 0.0043(9) 0.0059(9) 0.0044(9)
F1 0.128(7) 0.031(3) 0.057(5) 0.013(3) 0.047(5) 0.020(4)
O5 0.041(4) 0.054(4) 0.050(5) 0.026(4) 0.019(4) 0.014(3)
C11 0.043(6) 0.037(5) 0.043(6) 0.004(5) 0.021(5) 0.001(5)
F2 0.050(5) 0.069(5) 0.091(6) 0.008(4) -0.002(4) 0.018(4)
O4 0.031(4) 0.069(5) 0.052(5) -0.002(4) 0.020(4) 0.000(4)
F3 0.072(5) 0.050(4) 0.047(4) -0.014(3) 0.033(4) 0.007(3)
O3 0.078(6) 0.037(4) 0.029(4) -0.001(3) 0.008(4) 0.013(4)
S2 0.0260(11) 0.0232(9) 0.0310(12) 0.0065(8) 0.0115(9) 0.0047(8)
F6 0.079(5) 0.065(4) 0.033(4) 0.004(3) 0.019(4) -0.008(4)
O8 0.033(4) 0.041(4) 0.035(4) 0.014(3) 0.011(3) 0.000(3)
C12 0.032(5) 0.029(5) 0.046(6) 0.008(4) 0.012(5) -0.003(4)
F5 0.072(5) 0.030(3) 0.064(5) -0.016(3) 0.003(4) 0.004(3)
O7 0.028(3) 0.020(3) 0.049(4) 0.009(3) 0.019(3) 0.005(2)
F4 0.038(4) 0.059(4) 0.057(4) -0.006(3) 0.003(3) 0.001(3)
O6 0.026(3) 0.025(3) 0.050(4) 0.005(3) 0.012(3) 0.007(3)

loop_
_atom_type_symbol
_atom_type_description
_atom_type_scat_dispersion_real
_atom_type_scat_dispersion_imag
_atom_type_scat_source
C C 0.0033 0.0016 'International Tables Vol C Tables 4.2.6.8 and 6.1.1.4'
H H 0.0000 0.0000 'International Tables Vol C Tables 4.2.6.8 and 6.1.1.4'
N N 0.0061 0.0033 'International Tables Vol C Tables 4.2.6.8 and 6.1.1.4'
O O 0.0106 0.0060 'International Tables Vol C Tables 4.2.6.8 and 6.1.1.4'
F F 0.0171 0.0103 'International Tables Vol C Tables 4.2.6.8 and 6.1.1.4'
S S 0.1246 0.1234 'International Tables Vol C Tables 4.2.6.8 and 6.1.1.4'
Pt Pt -1.7033 8.3905 'International Tables Vol C Tables 4.2.6.8 and 6.1.1.4'

loop_
_geom_angle_atom_site_label_1
_geom_angle_atom_site_label_2
_geom_angle_atom_site_label_3
_geom_angle
N2 Pt1 N1 81.9(3)
N2 Pt1 O2 174.4(3)
N1 Pt1 O2 93.7(3)
N2 Pt1 O1 94.4(3)
N1 Pt1 O1 176.3(3)
O2 Pt1 O1 90.0(2)
C5 N1 C1 120.3(7)
C5 N1 Pt1 115.5(6)
C1 N1 Pt1 124.3(6)
N1 C1 C2 119.1(8)
N1 C1 H1A 120.4
C2 C1 H1A 120.4
C10 N2 C6 119.1(7)
C10 N2 Pt1 127.1(6)
C6 N2 Pt1 113.8(6)
C3 C2 C1 121.6(9)
C3 C2 H2A 119.2
C1 C2 H2A 119.2
C2 C3 C4 119.3(9)
C2 C3 H3A 120.4
C4 C3 H3A 120.4
C5 C4 C3 118.2(8)
C5 C4 H4A 120.9
C3 C4 H4A 120.9
N1 C5 C4 121.5(8)
N1 C5 C6 114.5(7)
C4 C5 C6 124.0(8)
C7 C6 N2 120.3(8)
C7 C6 C5 125.6(8)
N2 C6 C5 114.1(7)
C8 C7 C6 118.7(8)
C8 C7 H7A 120.7
C6 C7 H7A 120.7
C7 C8 C9 121.0(8)
C7 C8 H8A 119.5
C9 C8 H8A 119.5
C10 C9 C8 118.6(8)
C10 C9 H9A 120.7
C8 C9 H9A 120.7
N2 C10 C9 122.3(8)
N2 C10 H10A 118.8
C9 C10 H10A 118.8
O4 S1 O3 116.1(5)
O4 S1 O5 114.2(5)
O3 S1 O5 114.1(5)
O4 S1 C11 104.2(5)
O3 S1 C11 103.7(5)
O5 S1 C11 102.2(5)
F1 C11 F2 109.6(10)
F1 C11 F3 107.0(8)
F2 C11 F3 107.1(9)
F1 C11 S1 111.6(8)
F2 C11 S1 111.7(7)
F3 C11 S1 109.7(8)
O7 S2 O8 114.2(4)
O7 S2 O6 113.9(4)
O8 S2 O6 114.7(4)
O7 S2 C12 103.8(4)
O8 S2 C12 104.9(4)
O6 S2 C12 103.6(5)
F4 C12 F6 107.5(9)
F4 C12 F5 108.1(8)
F6 C12 F5 107.8(9)
F4 C12 S2 110.9(7)
F6 C12 S2 111.0(6)
F5 C12 S2 111.3(8)

loop_
_geom_bond_atom_site_label_1
_geom_bond_atom_site_label_2
_geom_bond_distance
Pt1 N2 1.976(7)
Pt1 N1 1.976(7)
Pt1 O2 2.041(6)
Pt1 O1 2.042(6)
N1 C5 1.345(11)
N1 C1 1.359(12)
C1 C2 1.387(12)
C1 H1A 0.9500
N2 C10 1.328(11)
N2 C6 1.392(10)
C2 C3 1.347(13)
C2 H2A 0.9500
C3 C4 1.395(14)
C3 H3A 0.9500
C4 C5 1.391(12)
C4 H4A 0.9500
C5 C6 1.464(12)
C6 C7 1.388(12)
C7 C8 1.365(13)
C7 H7A 0.9500
C8 C9 1.375(12)
C8 H8A 0.9500
C9 C10 1.374(12)
C9 H9A 0.9500
C10 H10A 0.9500
S1 O4 1.415(7)
S1 O3 1.435(7)
S1 O5 1.441(7)
S1 C11 1.830(11)
F1 C11 1.312(12)
C11 F2 1.314(13)
C11 F3 1.343(12)
S2 O7 1.446(6)
S2 O8 1.451(7)
S2 O6 1.451(6)
S2 C12 1.809(11)
F6 C12 1.332(12)
C12 F4 1.322(12)
C12 F5 1.337(11)

loop_
_geom_torsion_atom_site_label_1
_geom_torsion_atom_site_label_2
_geom_torsion_atom_site_label_3
_geom_torsion_atom_site_label_4
_geom_torsion
N2 Pt1 N1 C5 3.1(6)
O2 Pt1 N1 C5 -173.4(6)
O1 Pt1 N1 C5 11(5)
N2 Pt1 N1 C1 -176.4(7)
O2 Pt1 N1 C1 7.1(7)
O1 Pt1 N1 C1 -169(4)
C5 N1 C1 C2 0.0(12)
Pt1 N1 C1 C2 179.5(6)
N1 Pt1 N2 C10 179.0(7)
O2 Pt1 N2 C10 -142(2)
O1 Pt1 N2 C10 -0.5(7)
N1 Pt1 N2 C6 -4.5(5)
O2 Pt1 N2 C6 34(3)
O1 Pt1 N2 C6 176.0(5)
N1 C1 C2 C3 0.7(13)
C1 C2 C3 C4 -0.6(14)
C2 C3 C4 C5 -0.2(14)
C1 N1 C5 C4 -0.8(12)
Pt1 N1 C5 C4 179.7(6)
C1 N1 C5 C6 178.4(7)
Pt1 N1 C5 C6 -1.2(9)
C3 C4 C5 N1 0.9(13)
C3 C4 C5 C6 -178.2(8)
C10 N2 C6 C7 0.6(11)
Pt1 N2 C6 C7 -176.2(6)
C10 N2 C6 C5 -178.1(7)
Pt1 N2 C6 C5 5.2(8)
N1 C5 C6 C7 178.8(8)
C4 C5 C6 C7 -2.1(13)
N1 C5 C6 N2 -2.6(10)
C4 C5 C6 N2 176.5(7)
N2 C6 C7 C8 -0.6(13)
C5 C6 C7 C8 177.9(8)
C6 C7 C8 C9 -0.1(14)
C7 C8 C9 C10 0.9(14)
C6 N2 C10 C9 0.2(12)
Pt1 N2 C10 C9 176.5(6)
C8 C9 C10 N2 -1.0(13)
O4 S1 C11 F1 -59.5(9)
O3 S1 C11 F1 62.4(9)
O5 S1 C11 F1 -178.6(8)
O4 S1 C11 F2 177.5(8)
O3 S1 C11 F2 -60.6(9)
O5 S1 C11 F2 58.3(9)
O4 S1 C11 F3 58.8(8)
O3 S1 C11 F3 -179.2(7)
O5 S1 C11 F3 -60.3(8)
O7 S2 C12 F4 -63.4(7)
O8 S2 C12 F4 56.8(8)
O6 S2 C12 F4 177.4(6)
O7 S2 C12 F6 56.1(8)
O8 S2 C12 F6 176.3(7)
O6 S2 C12 F6 -63.1(8)
O7 S2 C12 F5 176.2(7)
O8 S2 C12 F5 -63.6(8)
O6 S2 C12 F5 56.9(8)
